data_4020228
loop_
_publ_author_name
'Shaolin Zhou'
'Bin Yan'
'Yuanhong Liu'

_journal_name_full 'Journal of Organic Chemistry'
_journal_page_first 4006
_journal_page_last 4012
_journal_paper_doi 10.1021/jo050152i
_journal_volume 70
_journal_year 2005
_chemical_formula_sum 'C27 H26 O'
_chemical_formula_weight 366.48
_space_group_IT_number 15
_symmetry_cell_setting monoclinic
_symmetry_space_group_name_Hall '-C 2yc'
_symmetry_space_group_name_H-M 'C 1 2/c 1'
_cell_angle_alpha 90.00
_cell_angle_beta 95.578(6)
_cell_angle_gamma 90.00
_cell_formula_units_Z 16
_cell_length_a 21.199(5)
_cell_length_b 10.4200(17)
_cell_length_c 38.634(6)
_cell_measurement_temperature 293(2)
_cell_volume 8494(3)
_diffrn_ambient_temperature 293(2)
_exptl_crystal_density_diffrn 1.146
_cod_depositor_comments
;
The following automatic conversions were performed:
'_symmetry_cell_setting' value 'Monoclinic' changed to 'monoclinic'
according to '/home/saulius/struct/CIF-dictionaries/cif_core.dic'
dictionary named 'cif_core.dic' version 2.4.1 from 2010-06-29.

Automatic conversion script
Id: cif_fix_enum 1527 2010-12-29 10:47:43Z saulius 
;
_cod_original_sg_symbol_H-M 'C 2/c'
_cod_database_code 4020228

loop_
_symmetry_equiv_pos_as_xyz
'x, y, z'
'-x, y, -z+1/2'
'x+1/2, y+1/2, z'
'-x+1/2, y+1/2, -z+1/2'
'-x, -y, -z'
'x, -y, z-1/2'
'-x+1/2, -y+1/2, -z'
'x+1/2, -y+1/2, z-1/2'

loop_
_atom_site_label
_atom_site_type_symbol
_atom_site_fract_x
_atom_site_fract_y
_atom_site_fract_z
_atom_site_U_iso_or_equiv
_atom_site_adp_type
_atom_site_occupancy
_atom_site_symmetry_multiplicity
_atom_site_calc_flag
_atom_site_refinement_flags
_atom_site_disorder_assembly
_atom_site_disorder_group
O1 O 0.27576(9) 0.8760(2) 0.98977(5) 0.0469(6) Uani 1 1 d . . .
H1 H 0.2587 0.8173 0.9995 0.070 Uiso 1 1 calc R . .
O2 O 0.27282(9) 0.3720(2) 0.01520(5) 0.0460(6) Uani 1 1 d . . .
H2 H 0.2600 0.3094 0.0037 0.069 Uiso 1 1 calc R . .
C1 C 0.41807(16) 0.9963(3) 0.92188(8) 0.0446(9) Uani 1 1 d . . .
H1A H 0.4127 1.0881 0.9185 0.053 Uiso 1 1 calc R . .
H1B H 0.4589 0.9817 0.9349 0.053 Uiso 1 1 calc R . .
C2 C 0.41625(16) 0.9304(4) 0.88687(9) 0.0437(9) Uani 1 1 d . . .
C3 C 0.41264(15) 0.8036(4) 0.88615(9) 0.0390(9) Uani 1 1 d . . .
C4 C 0.41348(17) 0.7372(4) 0.92110(8) 0.0470(10) Uani 1 1 d . . .
H4A H 0.4550 0.7465 0.9338 0.056 Uiso 1 1 calc R . .
H4B H 0.4051 0.6464 0.9177 0.056 Uiso 1 1 calc R . .
C5 C 0.36302(17) 0.7963(4) 0.94210(9) 0.0390(9) Uani 1 1 d . . .
C6 C 0.36531(15) 0.9445(3) 0.94253(9) 0.0384(9) Uani 1 1 d . . .
H6 H 0.3246 0.9768 0.9318 0.046 Uiso 1 1 calc R . .
C7 C 0.37167(15) 0.9824(3) 0.98057(8) 0.0387(9) Uani 1 1 d . . .
H7A H 0.3492 1.0618 0.9839 0.046 Uiso 1 1 calc R . .
H7B H 0.4159 0.9937 0.9891 0.046 Uiso 1 1 calc R . .
C8 C 0.34253(13) 0.8721(3) 0.99922(8) 0.0342(8) Uani 1 1 d . . .
C9 C 0.36874(15) 0.7567(3) 0.98068(8) 0.0412(9) Uani 1 1 d . . .
H9A H 0.3440 0.6802 0.9840 0.049 Uiso 1 1 calc R . .
H9B H 0.4126 0.7405 0.9892 0.049 Uiso 1 1 calc R . .
C10 C 0.42171(18) 1.0151(4) 0.85612(9) 0.0448(9) Uani 1 1 d . . .
C11 C 0.46781(19) 0.9922(4) 0.83346(9) 0.0567(11) Uani 1 1 d . . .
H11 H 0.4937 0.9202 0.8364 0.068 Uiso 1 1 calc R . .
C12 C 0.4749(2) 1.0774(5) 0.80650(11) 0.0755(14) Uani 1 1 d . . .
H12 H 0.5063 1.0626 0.7918 0.091 Uiso 1 1 calc R . .
C13 C 0.4368(3) 1.1824(5) 0.80116(11) 0.0832(16) Uani 1 1 d . . .
H13 H 0.4424 1.2386 0.7830 0.100 Uiso 1 1 calc R . .
C14 C 0.3902(3) 1.2048(5) 0.82263(12) 0.0815(14) Uani 1 1 d . . .
H14 H 0.3636 1.2755 0.8190 0.098 Uiso 1 1 calc R . .
C15 C 0.3831(2) 1.1201(5) 0.85009(12) 0.0686(13) Uani 1 1 d . . .
C16 C 0.40557(16) 0.7237(4) 0.85436(9) 0.0424(9) Uani 1 1 d . . .
C17 C 0.44675(18) 0.6245(4) 0.84949(10) 0.0642(12) Uani 1 1 d . . .
H17 H 0.4798 0.6078 0.8666 0.077 Uiso 1 1 calc R . .
C18 C 0.4403(2) 0.5495(5) 0.82006(12) 0.0775(14) Uani 1 1 d . . .
H18 H 0.4694 0.4845 0.8172 0.093 Uiso 1 1 calc R . .
C19 C 0.3920(3) 0.5701(5) 0.79534(12) 0.0811(15) Uani 1 1 d . . .
H19 H 0.3871 0.5183 0.7757 0.097 Uiso 1 1 calc R . .
C20 C 0.3502(2) 0.6674(5) 0.79937(11) 0.0786(15) Uani 1 1 d . . .
H20 H 0.3172 0.6821 0.7822 0.094 Uiso 1 1 calc R . .
C21 C 0.35637(19) 0.7449(4) 0.82872(10) 0.0634(12) Uani 1 1 d . . .
H21 H 0.3275 0.8108 0.8312 0.076 Uiso 1 1 calc R . .
C22 C 0.35640(15) 0.8714(4) 1.03864(8) 0.0398(8) Uani 1 1 d . . .
C23 C 0.30809(17) 0.8741(4) 1.06047(9) 0.0545(11) Uani 1 1 d . . .
H23 H 0.2662 0.8767 1.0508 0.065 Uiso 1 1 calc R . .
C24 C 0.32067(19) 0.8732(4) 1.09618(10) 0.0606(11) Uani 1 1 d . . .
H24 H 0.2873 0.8757 1.1101 0.073 Uiso 1 1 calc R . .
C25 C 0.3815(2) 0.8688(4) 1.11120(10) 0.0635(12) Uani 1 1 d . . .
H25 H 0.3899 0.8677 1.1353 0.076 Uiso 1 1 calc R . .
C26 C 0.43009(18) 0.8658(4) 1.09012(10) 0.0594(11) Uani 1 1 d . . .
H26 H 0.4718 0.8631 1.1001 0.071 Uiso 1 1 calc R . .
C27 C 0.41774(17) 0.8667(4) 1.05428(10) 0.0502(10) Uani 1 1 d . . .
C28 C 0.38751(17) 0.2403(4) 0.10999(8) 0.0484(10) Uani 1 1 d . . .
H28A H 0.3823 0.1480 0.1115 0.058 Uiso 1 1 calc R . .
H28B H 0.4308 0.2575 0.1052 0.058 Uiso 1 1 calc R . .
C29 C 0.37562(17) 0.3008(4) 0.14414(9) 0.0469(10) Uani 1 1 d . . .
C30 C 0.37052(17) 0.4293(4) 0.14430(9) 0.0480(10) Uani 1 1 d . . .
C31 C 0.38115(18) 0.4995(4) 0.11094(8) 0.0509(10) Uani 1 1 d . . .
H31A H 0.4255 0.4941 0.1069 0.061 Uiso 1 1 calc R . .
H31B H 0.3704 0.5894 0.1132 0.061 Uiso 1 1 calc R . .
C32 C 0.34031(17) 0.4408(4) 0.08010(9) 0.0386(9) Uani 1 1 d . . .
C33 C 0.34212(16) 0.2924(3) 0.08040(8) 0.0409(9) Uani 1 1 d . . .
H33 H 0.2995 0.2605 0.0833 0.049 Uiso 1 1 calc R . .
C34 C 0.35914(16) 0.2538(3) 0.04397(8) 0.0442(9) Uani 1 1 d . . .
H34A H 0.4041 0.2362 0.0444 0.053 Uiso 1 1 calc R . .
H34B H 0.3357 0.1780 0.0358 0.053 Uiso 1 1 calc R . .
C35 C 0.34073(14) 0.3687(4) 0.02058(8) 0.0379(8) Uani 1 1 d . . .
C36 C 0.35994(15) 0.4789(3) 0.04499(8) 0.0407(9) Uani 1 1 d . . .
H36A H 0.4054 0.4927 0.0463 0.049 Uiso 1 1 calc R . .
H36B H 0.3387 0.5574 0.0369 0.049 Uiso 1 1 calc R . .
C37 C 0.37091(18) 0.2189(4) 0.17465(9) 0.0493(10) Uani 1 1 d . . .
C38 C 0.40986(19) 0.2346(4) 0.20542(9) 0.0602(12) Uani 1 1 d . . .
H38 H 0.4392 0.3012 0.2073 0.072 Uiso 1 1 calc R . .
C39 C 0.4058(2) 0.1536(5) 0.23300(11) 0.0781(15) Uani 1 1 d . . .
H39 H 0.4331 0.1649 0.2531 0.094 Uiso 1 1 calc R . .
C40 C 0.3627(3) 0.0574(5) 0.23150(13) 0.0826(16) Uani 1 1 d . . .
H40 H 0.3598 0.0045 0.2507 0.099 Uiso 1 1 calc R . .
C41 C 0.3237(2) 0.0382(5) 0.20182(13) 0.0837(15) Uani 1 1 d . . .
H41 H 0.2943 -0.0283 0.2006 0.100 Uiso 1 1 calc R . .
C42 C 0.3279(2) 0.1173(5) 0.17361(11) 0.0725(13) Uani 1 1 d . . .
H42 H 0.3014 0.1026 0.1534 0.087 Uiso 1 1 calc R . .
C43 C 0.35372(19) 0.5094(4) 0.17363(9) 0.0527(10) Uani 1 1 d . . .
C44 C 0.3868(2) 0.6181(5) 0.18381(11) 0.0639(12) Uani 1 1 d . . .
C45 C 0.3703(3) 0.6946(5) 0.21013(12) 0.0878(16) Uani 1 1 d . . .
H45 H 0.3943 0.7671 0.2165 0.105 Uiso 1 1 calc R . .
C46 C 0.3188(3) 0.6653(6) 0.22725(13) 0.0915(18) Uani 1 1 d . . .
H46 H 0.3073 0.7184 0.2449 0.110 Uiso 1 1 calc R . .
C47 C 0.2841(2) 0.5570(6) 0.21821(13) 0.0895(17) Uani 1 1 d . . .
H47 H 0.2492 0.5360 0.2300 0.107 Uiso 1 1 calc R . .
C48 C 0.3014(2) 0.4775(5) 0.19110(11) 0.0707(13) Uani 1 1 d . . .
H48 H 0.2779 0.4042 0.1849 0.085 Uiso 1 1 calc R . .
C49 C 0.36964(14) 0.3708(3) -0.01362(8) 0.0398(8) Uani 1 1 d . . .
C50 C 0.33283(17) 0.3724(4) -0.04512(9) 0.0521(10) Uani 1 1 d . . .
H50 H 0.2889 0.3722 -0.0454 0.063 Uiso 1 1 calc R . .
C51 C 0.3599(2) 0.3745(4) -0.07630(10) 0.0700(12) Uani 1 1 d . . .
H51 H 0.3340 0.3778 -0.0971 0.084 Uiso 1 1 calc R . .
C52 C 0.4245(2) 0.3718(4) -0.07676(13) 0.0684(13) Uani 1 1 d . . .
C53 C 0.4616(2) 0.3704(4) -0.04601(12) 0.0695(12) Uani 1 1 d . . .
H53 H 0.5054 0.3702 -0.0461 0.083 Uiso 1 1 calc R . .
C54 C 0.43529(16) 0.3690(4) -0.01452(10) 0.0544(10) Uani 1 1 d . . .
H54 H 0.4616 0.3670 0.0062 0.065 Uiso 1 1 calc R . .
H5 H 0.3230(16) 0.770(4) 0.9316(8) 0.064(12) Uiso 1 1 d . . .
H15 H 0.3504(18) 1.131(4) 0.8649(10) 0.077(14) Uiso 1 1 d . . .
H27 H 0.4545(14) 0.866(3) 1.0396(7) 0.038(8) Uiso 1 1 d . . .
H32 H 0.2967(14) 0.468(3) 0.0808(7) 0.034(9) Uiso 1 1 d . . .
H44 H 0.4255(18) 0.634(4) 0.1735(9) 0.075(14) Uiso 1 1 d . . .
H52 H 0.4404(18) 0.380(4) -0.0992(10) 0.083(14) Uiso 1 1 d . . .

loop_
_atom_site_aniso_label
_atom_site_aniso_U_11
_atom_site_aniso_U_22
_atom_site_aniso_U_33
_atom_site_aniso_U_23
_atom_site_aniso_U_13
_atom_site_aniso_U_12
O1 0.0320(12) 0.0624(18) 0.0461(14) 0.0091(13) 0.0033(10) -0.0128(13)
O2 0.0301(12) 0.0607(18) 0.0460(14) -0.0103(13) -0.0020(10) -0.0070(12)
C1 0.056(2) 0.036(2) 0.042(2) 0.0055(18) 0.0079(18) -0.0063(18)
C2 0.042(2) 0.047(3) 0.042(2) -0.003(2) 0.0074(17) -0.0043(19)
C3 0.046(2) 0.033(2) 0.038(2) -0.0016(19) 0.0054(16) -0.0008(18)
C4 0.059(2) 0.039(2) 0.043(2) 0.0014(19) 0.0074(18) 0.0030(19)
C5 0.042(2) 0.036(2) 0.038(2) 0.0022(18) 0.0010(17) -0.0025(19)
C6 0.036(2) 0.032(2) 0.047(2) 0.0036(18) 0.0015(16) 0.0002(17)
C7 0.0366(19) 0.037(2) 0.043(2) -0.0010(18) 0.0061(16) -0.0042(17)
C8 0.0252(16) 0.039(2) 0.0377(19) -0.0001(18) 0.0019(13) -0.0031(17)
C9 0.040(2) 0.043(2) 0.041(2) 0.0039(19) 0.0041(16) -0.0040(18)
C10 0.060(2) 0.034(2) 0.040(2) 0.0024(19) 0.0019(18) -0.006(2)
C11 0.069(3) 0.057(3) 0.044(2) -0.006(2) 0.008(2) -0.008(2)
C12 0.108(4) 0.076(4) 0.044(3) -0.001(3) 0.015(2) -0.027(3)
C13 0.139(5) 0.064(4) 0.045(3) 0.009(3) 0.004(3) -0.021(3)
C14 0.117(4) 0.059(3) 0.068(3) 0.014(3) 0.005(3) 0.009(3)
C15 0.088(3) 0.056(3) 0.063(3) 0.002(3) 0.014(3) 0.007(3)
C16 0.041(2) 0.040(2) 0.045(2) 0.0031(19) 0.0019(17) -0.0036(18)
C17 0.062(3) 0.064(3) 0.064(3) -0.018(3) -0.009(2) 0.007(2)
C18 0.082(3) 0.070(4) 0.080(3) -0.035(3) 0.005(3) 0.009(3)
C19 0.108(4) 0.070(4) 0.064(3) -0.030(3) 0.000(3) -0.012(3)
C20 0.089(3) 0.082(4) 0.057(3) -0.008(3) -0.028(3) -0.009(3)
C21 0.070(3) 0.058(3) 0.059(3) -0.006(2) -0.006(2) 0.006(2)
C22 0.0375(19) 0.037(2) 0.046(2) -0.0032(19) 0.0068(16) -0.0043(18)
C23 0.043(2) 0.075(3) 0.046(2) -0.008(2) 0.0121(17) -0.012(2)
C24 0.062(3) 0.068(3) 0.054(3) -0.008(2) 0.019(2) -0.006(2)
C25 0.088(3) 0.062(3) 0.040(2) 0.000(2) 0.003(2) -0.014(3)
C26 0.053(2) 0.072(3) 0.052(3) 0.002(2) -0.004(2) -0.005(2)
C27 0.039(2) 0.064(3) 0.048(2) -0.006(2) 0.0033(18) -0.005(2)
C28 0.066(2) 0.036(2) 0.043(2) 0.0015(19) 0.0025(19) 0.000(2)
C29 0.056(2) 0.042(3) 0.042(2) -0.006(2) 0.0010(18) 0.000(2)
C30 0.056(2) 0.051(3) 0.036(2) -0.005(2) -0.0056(18) 0.002(2)
C31 0.068(3) 0.037(2) 0.045(2) -0.006(2) -0.0032(19) -0.005(2)
C32 0.038(2) 0.036(2) 0.040(2) 0.0006(18) -0.0036(16) -0.0003(18)
C33 0.043(2) 0.039(2) 0.041(2) -0.0039(18) 0.0023(16) -0.0050(18)
C34 0.049(2) 0.040(3) 0.043(2) 0.0001(19) 0.0006(17) 0.0004(19)
C35 0.0280(17) 0.047(2) 0.0374(19) -0.0030(19) -0.0051(14) -0.0036(17)
C36 0.0328(19) 0.040(2) 0.047(2) 0.0020(18) -0.0068(16) 0.0001(17)
C37 0.068(3) 0.039(3) 0.041(2) 0.007(2) 0.0072(19) 0.005(2)
C38 0.075(3) 0.067(3) 0.038(2) 0.000(2) -0.002(2) 0.011(2)
C39 0.100(4) 0.090(4) 0.045(3) 0.017(3) 0.009(2) 0.025(3)
C40 0.105(4) 0.083(4) 0.065(3) 0.033(3) 0.034(3) 0.022(3)
C41 0.110(4) 0.070(4) 0.074(3) 0.020(3) 0.018(3) -0.007(3)
C42 0.099(3) 0.058(3) 0.060(3) 0.003(3) 0.005(2) -0.006(3)
C43 0.067(3) 0.047(3) 0.042(2) 0.003(2) -0.010(2) 0.010(2)
C44 0.089(4) 0.046(3) 0.054(3) -0.009(2) -0.005(3) 0.009(3)
C45 0.136(5) 0.061(4) 0.062(3) -0.021(3) -0.012(3) 0.015(3)
C46 0.127(5) 0.090(5) 0.055(3) -0.013(3) -0.002(3) 0.044(4)
C47 0.087(4) 0.110(5) 0.073(4) 0.006(3) 0.017(3) 0.031(4)
C48 0.070(3) 0.076(4) 0.067(3) -0.012(3) 0.008(2) 0.011(3)
C49 0.0379(19) 0.038(2) 0.043(2) 0.000(2) 0.0024(16) -0.0011(19)
C50 0.049(2) 0.066(3) 0.040(2) 0.000(2) -0.0012(18) -0.001(2)
C51 0.091(3) 0.071(3) 0.048(3) -0.005(3) 0.007(2) -0.006(3)
C52 0.099(4) 0.048(3) 0.063(3) 0.002(3) 0.034(3) -0.009(3)
C53 0.063(3) 0.059(3) 0.090(4) 0.001(3) 0.031(3) -0.007(3)
C54 0.048(2) 0.057(3) 0.059(3) 0.001(2) 0.0098(19) -0.003(2)

loop_
_geom_bond_atom_site_label_1
_geom_bond_atom_site_label_2
_geom_bond_distance
_geom_bond_site_symmetry_2
_geom_bond_publ_flag
O1 C8 1.428(3) . ?
O1 H1 0.8200 . ?
O2 C35 1.435(3) . ?
O2 H2 0.8200 . ?
C1 C2 1.514(4) . ?
C1 C6 1.534(4) . ?
C1 H1A 0.9700 . ?
C1 H1B 0.9700 . ?
C2 C3 1.324(5) . ?
C2 C10 1.493(5) . ?
C3 C16 1.479(5) . ?
C3 C4 1.516(4) . ?
C4 C5 1.533(5) . ?
C4 H4A 0.9700 . ?
C4 H4B 0.9700 . ?
C5 C9 1.540(4) . ?
C5 C6 1.544(5) . ?
C5 H5 0.94(3) . ?
C6 C7 1.515(4) . ?
C6 H6 0.9800 . ?
C7 C8 1.520(4) . ?
C7 H7A 0.9700 . ?
C7 H7B 0.9700 . ?
C8 C22 1.523(4) . ?
C8 C9 1.531(4) . ?
C9 H9A 0.9700 . ?
C9 H9B 0.9700 . ?
C10 C15 1.373(5) . ?
C10 C11 1.394(5) . ?
C11 C12 1.387(5) . ?
C11 H11 0.9300 . ?
C12 C13 1.363(6) . ?
C12 H12 0.9300 . ?
C13 C14 1.370(6) . ?
C13 H13 0.9300 . ?
C14 C15 1.399(6) . ?
C14 H14 0.9300 . ?
C15 H15 0.95(4) . ?
C16 C17 1.378(5) . ?
C16 C21 1.384(5) . ?
C17 C18 1.376(5) . ?
C17 H17 0.9300 . ?
C18 C19 1.348(6) . ?
C18 H18 0.9300 . ?
C19 C20 1.364(6) . ?
C19 H19 0.9300 . ?
C20 C21 1.388(5) . ?
C20 H20 0.9300 . ?
C21 H21 0.9300 . ?
C22 C27 1.380(4) . ?
C22 C23 1.389(4) . ?
C23 C24 1.380(5) . ?
C23 H23 0.9300 . ?
C24 C25 1.362(5) . ?
C24 H24 0.9300 . ?
C25 C26 1.375(5) . ?
C25 H25 0.9300 . ?
C26 C27 1.384(5) . ?
C26 H26 0.9300 . ?
C27 H27 1.01(3) . ?
C28 C29 1.505(4) . ?
C28 C33 1.521(4) . ?
C28 H28A 0.9700 . ?
C28 H28B 0.9700 . ?
C29 C30 1.344(5) . ?
C29 C37 1.466(5) . ?
C30 C43 1.478(5) . ?
C30 C31 1.518(5) . ?
C31 C32 1.531(4) . ?
C31 H31A 0.9700 . ?
C31 H31B 0.9700 . ?
C32 C36 1.510(4) . ?
C32 C33 1.547(5) . ?
C32 H32 0.97(3) . ?
C33 C34 1.540(4) . ?
C33 H33 0.9800 . ?
C34 C35 1.527(5) . ?
C34 H34A 0.9700 . ?
C34 H34B 0.9700 . ?
C35 C49 1.510(4) . ?
C35 C36 1.517(4) . ?
C36 H36A 0.9700 . ?
C36 H36B 0.9700 . ?
C37 C38 1.389(5) . ?
C37 C42 1.396(5) . ?
C38 C39 1.369(5) . ?
C38 H38 0.9300 . ?
C39 C40 1.354(6) . ?
C39 H39 0.9300 . ?
C40 C41 1.362(6) . ?
C40 H40 0.9300 . ?
C41 C42 1.376(5) . ?
C41 H41 0.9300 . ?
C42 H42 0.9300 . ?
C43 C44 1.370(6) . ?
C43 C48 1.394(5) . ?
C44 C45 1.364(6) . ?
C44 H44 0.96(4) . ?
C45 C46 1.365(7) . ?
C45 H45 0.9300 . ?
C46 C47 1.374(7) . ?
C46 H46 0.9300 . ?
C47 C48 1.411(6) . ?
C47 H47 0.9300 . ?
C48 H48 0.9300 . ?
C49 C50 1.380(4) . ?
C49 C54 1.396(4) . ?
C50 C51 1.383(5) . ?
C50 H50 0.9300 . ?
C51 C52 1.372(6) . ?
C51 H51 0.9300 . ?
C52 C53 1.360(6) . ?
C52 H52 0.96(4) . ?
C53 C54 1.386(5) . ?
C53 H53 0.9300 . ?
C54 H54 0.9300 . ?
